data_2017779
loop_
_publ_author_name
'Lo Presti, Leonardo'
'Soave, Raffaella'
'Longhi, Mariangela'
'Ortoleva, Emanuele'

_publ_section_title
;
 Conformational polymorphism in a Schiff-base macrocyclic organic ligand:
 an experimental and theoretical study
;
_journal_coeditor_code PS5007
_journal_issue 5
_journal_name_full 'Acta Crystallographica Section B'
_journal_page_first 527
_journal_page_last 543
_journal_paper_doi 10.1107/S0108768110029514
_journal_volume 66
_journal_year 2010
_chemical_formula_moiety 'C24 H30 N6'
_chemical_formula_sum 'C24 H30 N6'
_chemical_formula_weight 402.54
_chemical_melting_point 460.65
_chemical_name_systematic
;
3,6,9,17,20,23-hexa-azapentacyclo(23.3.1.1^11,15^.0^2,6^.0^16,20^)triaconta-1
(29),9,11,13,15(30),23,25,27-octaene
;
_space_group_IT_number 2
_symmetry_cell_setting triclinic
_symmetry_space_group_name_Hall '-P 1'
_symmetry_space_group_name_H-M 'P -1'
_atom_sites_solution_hydrogens geom
_atom_sites_solution_primary direct
_atom_sites_solution_secondary difmap
_audit_creation_method 'WinGX routine CIF_UPDATE'
_cell_angle_alpha 87.182(2)
_cell_angle_beta 81.257(2)
_cell_angle_gamma 82.062(2)
_cell_formula_units_Z 3
_cell_length_a 9.6970(10)
_cell_length_b 12.2426(12)
_cell_length_c 13.9365(14)
_cell_measurement_reflns_used 2864
_cell_measurement_temperature 293(2)
_cell_measurement_theta_max 19.420
_cell_measurement_theta_min 2.420
_cell_volume 1618.9(3)
_computing_structure_refinement 'SHELXL-97 (Sheldrick, 1997)'
_diffrn_ambient_temperature 293(2)
_diffrn_measured_fraction_theta_full 1.000
_diffrn_measured_fraction_theta_max 1.000
_diffrn_measurement_device_type 'Bruker AXS Smart'
_diffrn_measurement_method '\w scans'
_diffrn_radiation_monochromator graphite
_diffrn_radiation_source 'fine-focus sealed tube'
_diffrn_radiation_type MoK\a
_diffrn_radiation_wavelength 0.71073
_diffrn_reflns_av_R_equivalents 0.1087
_diffrn_reflns_av_sigmaI/netI 0.0769
_diffrn_reflns_limit_h_max 12
_diffrn_reflns_limit_h_min -12
_diffrn_reflns_limit_k_max 15
_diffrn_reflns_limit_k_min -15
_diffrn_reflns_limit_l_max 18
_diffrn_reflns_limit_l_min -18
_diffrn_reflns_number 48844
_diffrn_reflns_theta_full 27.52
_diffrn_reflns_theta_max 27.52
_diffrn_reflns_theta_min 1.48
_exptl_absorpt_coefficient_mu 0.076
_exptl_absorpt_correction_T_max 0.943
_exptl_absorpt_correction_T_min 0.936
_exptl_absorpt_correction_type empirical
_exptl_absorpt_process_details SADABS-2007/4
_exptl_crystal_colour colourless
_exptl_crystal_density_diffrn 1.239
_exptl_crystal_density_method 'not measured'
_exptl_crystal_description prism
_exptl_crystal_F_000 648
_exptl_crystal_size_max 0.225
_exptl_crystal_size_mid 0.200
_exptl_crystal_size_min 0.050
_refine_diff_density_max 0.299
_refine_diff_density_min -0.211
_refine_ls_extinction_coef 0.0039(12)
_refine_ls_extinction_expression Fc^*^=kFc[1+0.001xFc^2^\l^3^/sin(2\q)]^-1/4^
_refine_ls_extinction_method SHELXL
_refine_ls_goodness_of_fit_ref 1.010
_refine_ls_hydrogen_treatment mixed
_refine_ls_matrix_type full
_refine_ls_number_parameters 419
_refine_ls_number_reflns 7448
_refine_ls_number_restraints 0
_refine_ls_restrained_S_all 1.010
_refine_ls_R_factor_all 0.1391
_refine_ls_R_factor_gt 0.0535
_refine_ls_shift/su_max 0.000
_refine_ls_shift/su_mean 0.000
_refine_ls_structure_factor_coef Fsqd
_refine_ls_weighting_details 'calc w=1/[\s^2^(Fo^2^)+(0.0746P)^2^+0.0000P] where P=(Fo^2^+2Fc^2^)/3'
_refine_ls_weighting_scheme calc
_refine_ls_wR_factor_gt 0.1138
_refine_ls_wR_factor_ref 0.1476
_reflns_number_gt 3646
_reflns_number_total 7448
_reflns_threshold_expression >2sigma(I)
_cod_data_source_file ps5007.cif
_cod_data_source_block dienII
_cod_original_sg_symbol_Hall -P1
_cod_original_sg_symbol_H-M P-1
_cod_database_code 2017779

loop_
_symmetry_equiv_pos_as_xyz
'x, y, z'
'-x, -y, -z'

loop_
_atom_site_type_symbol
_atom_site_label
_atom_site_fract_x
_atom_site_fract_y
_atom_site_fract_z
_atom_site_U_iso_or_equiv
_atom_site_adp_type
_atom_site_calc_flag
_atom_site_refinement_flags
_atom_site_occupancy
_atom_site_disorder_assembly
_atom_site_disorder_group
N N1A 0.8391(2) 0.18721(15) 0.95126(14) 0.0441(5) Uani d . 1 . .
N N2A 0.81056(18) 0.16370(14) 1.16504(13) 0.0385(5) Uani d . 1 . .
N N3A 0.7985(2) 0.0614(2) 1.30955(16) 0.0508(6) Uani d . 1 . .
C C1A 0.9672(2) -0.09261(18) 0.77200(16) 0.0391(5) Uani d . 1 . .
C C2A 0.8642(2) -0.1276(2) 0.72710(17) 0.0480(6) Uani d . 1 . .
H H1A 0.8889 -0.1838 0.6826 0.058 Uiso calc R 1 . .
C C3A 0.7259(3) -0.0810(2) 0.74694(19) 0.0548(7) Uani d . 1 . .
H H2A 0.6577 -0.1065 0.7167 0.066 Uiso calc R 1 . .
C C4A 0.6882(2) 0.0034(2) 0.81158(18) 0.0504(6) Uani d . 1 . .
H H3A 0.5946 0.0345 0.8252 0.060 Uiso calc R 1 . .
C C5A 0.7897(2) 0.04214(18) 0.85650(16) 0.0403(6) Uani d . 1 . .
C C6A 0.9279(2) -0.00719(18) 0.83685(16) 0.0399(6) Uani d . 1 . .
H H4A 0.9960 0.0173 0.8677 0.048 Uiso calc R 1 . .
C C7A 0.7508(2) 0.13528(19) 0.92295(17) 0.0445(6) Uani d . 1 . .
H H5A 0.6559 0.1565 0.9449 0.053 Uiso calc R 1 . .
C C8A 0.7872(3) 0.27892(18) 1.01636(18) 0.0481(6) Uani d . 1 . .
H H6A 0.6855 0.2849 1.0314 0.058 Uiso calc R 1 . .
H H7A 0.8111 0.3473 0.9842 0.058 Uiso calc R 1 . .
C C9A 0.8509(3) 0.26154(19) 1.10945(17) 0.0470(6) Uani d . 1 . .
H H9A 0.9527 0.2541 1.0939 0.056 Uiso calc R 1 . .
H H8A 0.8207 0.3259 1.1491 0.056 Uiso calc R 1 . .
C C10A 0.6609(2) 0.1733(2) 1.20412(19) 0.0512(6) Uani d . 1 . .
H H11A 0.6059 0.1566 1.1554 0.061 Uiso calc R 1 . .
H H10A 0.6264 0.2470 1.2272 0.061 Uiso calc R 1 . .
C C11A 0.6540(2) 0.0889(2) 1.28722(18) 0.0537(7) Uani d . 1 . .
H H12A 0.5916 0.1193 1.3434 0.064 Uiso calc R 1 . .
H H13A 0.6195 0.0236 1.2685 0.064 Uiso calc R 1 . .
C C12A 0.8802(2) 0.13907(19) 1.25109(16) 0.0428(6) Uani d . 1 . .
H H14A 0.8727 0.2069 1.2872 0.051 Uiso calc R 1 . .
H H3AN 0.828(3) 0.001(2) 1.2879(18) 0.050(9) Uiso d . 1 . .
N N1B 0.2129(2) 0.45589(15) 1.09065(14) 0.0436(5) Uani d . 1 . .
N N2B 0.25635(18) 0.29282(14) 0.93544(13) 0.0379(4) Uani d . 1 . .
N N3B 0.1778(2) 0.17443(16) 0.83722(15) 0.0476(5) Uani d . 1 . .
C C1B 0.1764(2) 0.36881(18) 0.78198(16) 0.0383(5) Uani d . 1 . .
C C2B 0.2204(2) 0.3936(2) 0.68484(17) 0.0465(6) Uani d . 1 . .
H H1B 0.3000 0.3526 0.6520 0.056 Uiso calc R 1 . .
C C3B 0.1477(3) 0.4784(2) 0.63637(18) 0.0522(7) Uani d . 1 . .
H H2B 0.1779 0.4942 0.5712 0.063 Uiso calc R 1 . .
C C4B -0.0305(3) 0.4606(2) 1.31517(18) 0.0475(6) Uani d . 1 . .
H H3B 0.0179 0.4032 1.3479 0.057 Uiso calc R 1 . .
C C5B 0.0168(2) 0.48331(18) 1.21793(17) 0.0389(5) Uani d . 1 . .
C C6B -0.0587(2) 0.56826(18) 1.17016(17) 0.0403(6) Uani d . 1 . .
H H4B -0.0296 0.5831 1.1047 0.048 Uiso calc R 1 . .
C C7B 0.1490(2) 0.42378(18) 1.17002(18) 0.0428(6) Uani d . 1 . .
H H5B 0.1872 0.3594 1.1997 0.051 Uiso calc R 1 . .
C C8B 0.3485(2) 0.3951(2) 1.05405(17) 0.0466(6) Uani d . 1 . .
H H7B 0.3635 0.3273 1.0923 0.056 Uiso calc R 1 . .
H H6B 0.4225 0.4388 1.0607 0.056 Uiso calc R 1 . .
C C9B 0.3559(2) 0.36807(19) 0.94838(17) 0.0444(6) Uani d . 1 . .
H H9B 0.3357 0.4357 0.9109 0.053 Uiso calc R 1 . .
H H8B 0.4506 0.3347 0.9239 0.053 Uiso calc R 1 . .
C C10B 0.2860(2) 0.18373(18) 0.97946(18) 0.0474(6) Uani d . 1 . .
H H10B 0.2467 0.1828 1.0477 0.057 Uiso calc R 1 . .
H H11B 0.3866 0.1604 0.9732 0.057 Uiso calc R 1 . .
C C11B 0.2161(3) 0.1100(2) 0.92328(19) 0.0601(7) Uani d . 1 . .
H H13B 0.2803 0.0442 0.9040 0.072 Uiso calc R 1 . .
H H12B 0.1328 0.0879 0.9629 0.072 Uiso calc R 1 . .
C C12B 0.2500(2) 0.27207(18) 0.83334(16) 0.0408(6) Uani d . 1 . .
H H14B 0.3461 0.2543 0.7992 0.049 Uiso calc R 1 . .
H H3BN 0.087(2) 0.1962(19) 0.8419(17) 0.051(8) Uiso d . 1 . .
N N1C 0.6626(2) 0.51097(16) 0.67012(16) 0.0540(6) Uani d . 1 . .
N N2C 0.7902(2) 0.28738(16) 0.59202(15) 0.0533(6) Uani d . 1 . .
N N3C 0.8036(2) 0.10513(17) 0.53711(18) 0.0584(6) Uani d . 1 . .
C C1C 0.5807(2) 0.22568(19) 0.53569(17) 0.0439(6) Uani d . 1 . .
C C2C 0.4762(3) 0.1576(2) 0.54429(18) 0.0523(7) Uani d . 1 . .
H H1C 0.4841 0.0935 0.5829 0.063 Uiso calc R 1 . .
C C3C 0.3610(3) 0.1833(2) 0.4966(2) 0.0566(7) Uani d . 1 . .
H H2C 0.2927 0.1360 0.5024 0.068 Uiso calc R 1 . .
C C5C 0.4492(2) 0.34851(19) 0.43037(17) 0.0444(6) Uani d . 1 . .
C C4C 0.3464(3) 0.2786(2) 0.44036(19) 0.0518(7) Uani d . 1 . .
H H3C 0.2677 0.2961 0.4091 0.062 Uiso calc R 1 . .
C C6C 0.5654(2) 0.32036(19) 0.47781(17) 0.0463(6) Uani d . 1 . .
H H4C 0.6350 0.3665 0.4705 0.056 Uiso calc R 1 . .
C C7C 0.5610(3) 0.5475(2) 0.62778(18) 0.0506(6) Uani d . 1 . .
H H5C 0.4863 0.5064 0.6332 0.061 Uiso calc R 1 . .
C C8C 0.6581(3) 0.4055(2) 0.72317(19) 0.0580(7) Uani d . 1 . .
H H7C 0.5746 0.3747 0.7132 0.070 Uiso calc R 1 . .
H H6C 0.6524 0.4169 0.7921 0.070 Uiso calc R 1 . .
C C9C 0.7879(3) 0.3249(2) 0.6893(2) 0.0635(8) Uani d . 1 . .
H H8C 0.8711 0.3602 0.6910 0.076 Uiso calc R 1 . .
H H9C 0.7915 0.2616 0.7340 0.076 Uiso calc R 1 . .
C C10C 0.9342(3) 0.2484(3) 0.5425(3) 0.0851(10) Uani d . 1 . .
H H10C 0.9472 0.2765 0.4759 0.102 Uiso calc R 1 . .
H H11C 1.0048 0.2723 0.5761 0.102 Uiso calc R 1 . .
C C11C 0.9439(3) 0.1281(3) 0.5457(2) 0.0804(9) Uani d . 1 . .
H H13C 1.0117 0.0968 0.4924 0.097 Uiso calc R 1 . .
H H12C 0.9720 0.0978 0.6064 0.097 Uiso calc R 1 . .
C C12C 0.7088(2) 0.19465(19) 0.58627(18) 0.0478(6) Uani d . 1 . .
H H14C 0.6769 0.1690 0.6526 0.057 Uiso calc R 1 . .
H H3CN 0.799(3) 0.106(3) 0.465(2) 0.101(11) Uiso d . 1 . .

loop_
_atom_site_aniso_label
_atom_site_aniso_U_11
_atom_site_aniso_U_22
_atom_site_aniso_U_33
_atom_site_aniso_U_12
_atom_site_aniso_U_13
_atom_site_aniso_U_23
N1A 0.0456(12) 0.0395(11) 0.0457(12) -0.0022(9) -0.0056(9) 0.0005(9)
N2A 0.0359(11) 0.0370(11) 0.0427(11) -0.0055(8) -0.0046(9) -0.0017(9)
N3A 0.0456(13) 0.0580(16) 0.0453(13) -0.0043(12) 0.0003(10) 0.0033(12)
C1A 0.0409(13) 0.0371(13) 0.0405(13) -0.0076(10) -0.0089(11) 0.0020(11)
C2A 0.0483(15) 0.0497(15) 0.0485(15) -0.0100(12) -0.0114(12) -0.0045(12)
C3A 0.0466(16) 0.0619(17) 0.0620(18) -0.0142(13) -0.0206(13) -0.0038(14)
C4A 0.0383(14) 0.0558(16) 0.0581(17) -0.0049(12) -0.0132(12) 0.0038(13)
C5A 0.0387(13) 0.0395(13) 0.0430(14) -0.0073(11) -0.0071(11) 0.0061(11)
C6A 0.0369(13) 0.0415(13) 0.0440(14) -0.0085(11) -0.0121(11) 0.0005(11)
C7A 0.0393(13) 0.0426(14) 0.0495(15) -0.0010(11) -0.0059(12) 0.0060(12)
C8A 0.0536(15) 0.0319(13) 0.0556(16) -0.0004(11) -0.0041(12) 0.0023(11)
C9A 0.0493(15) 0.0362(13) 0.0555(16) -0.0062(11) -0.0057(12) -0.0041(12)
C10A 0.0393(14) 0.0523(16) 0.0594(17) -0.0020(12) -0.0032(12) -0.0007(13)
C11A 0.0435(15) 0.0661(18) 0.0499(16) -0.0081(13) -0.0007(12) -0.0018(13)
C12A 0.0455(14) 0.0412(14) 0.0420(14) -0.0051(11) -0.0066(11) -0.0068(11)
N1B 0.0462(12) 0.0365(11) 0.0474(13) -0.0023(9) -0.0064(10) -0.0033(9)
N2B 0.0400(11) 0.0319(10) 0.0424(11) -0.0059(8) -0.0068(9) 0.0000(8)
N3B 0.0570(15) 0.0354(12) 0.0534(14) -0.0082(11) -0.0150(11) -0.0014(10)
C1B 0.0420(13) 0.0339(12) 0.0396(14) -0.0079(10) -0.0048(11) -0.0033(10)
C2B 0.0464(14) 0.0516(15) 0.0407(14) -0.0105(12) 0.0009(11) -0.0039(12)
C3B 0.0614(17) 0.0565(17) 0.0386(15) -0.0162(14) -0.0029(13) 0.0095(13)
C4B 0.0547(16) 0.0414(14) 0.0475(16) -0.0108(12) -0.0098(13) 0.0082(12)
C5B 0.0421(13) 0.0338(13) 0.0432(14) -0.0108(10) -0.0090(11) 0.0006(11)
C6B 0.0467(14) 0.0394(13) 0.0359(13) -0.0090(11) -0.0065(11) 0.0006(11)
C7B 0.0491(15) 0.0305(13) 0.0508(16) -0.0054(11) -0.0141(12) -0.0007(11)
C8B 0.0423(14) 0.0437(14) 0.0552(16) -0.0060(11) -0.0102(12) -0.0046(12)
C9B 0.0403(13) 0.0417(14) 0.0511(15) -0.0078(11) -0.0044(11) -0.0012(11)
C10B 0.0455(14) 0.0404(14) 0.0562(16) -0.0040(11) -0.0103(12) 0.0045(12)
C11B 0.082(2) 0.0408(15) 0.0615(18) -0.0125(14) -0.0215(15) 0.0033(13)
C12B 0.0379(13) 0.0392(13) 0.0440(14) -0.0043(10) -0.0010(11) -0.0052(11)
N1C 0.0603(14) 0.0414(12) 0.0618(14) -0.0049(10) -0.0159(12) -0.0015(11)
N2C 0.0636(14) 0.0411(12) 0.0594(14) -0.0119(10) -0.0176(11) -0.0041(10)
N3C 0.0654(16) 0.0454(13) 0.0644(16) 0.0020(11) -0.0156(13) -0.0074(12)
C1C 0.0495(15) 0.0415(14) 0.0398(14) -0.0072(11) -0.0019(11) -0.0054(11)
C2C 0.0585(17) 0.0422(15) 0.0542(16) -0.0110(13) 0.0015(13) -0.0004(12)
C3C 0.0491(16) 0.0510(17) 0.0702(19) -0.0169(13) 0.0013(14) -0.0112(14)
C5C 0.0460(14) 0.0412(14) 0.0460(15) -0.0052(11) -0.0053(12) -0.0069(11)
C4C 0.0465(15) 0.0512(16) 0.0594(17) -0.0090(12) -0.0081(12) -0.0103(13)
C6C 0.0480(15) 0.0405(14) 0.0517(15) -0.0121(11) -0.0048(12) -0.0052(12)
C7C 0.0501(16) 0.0465(15) 0.0570(17) -0.0106(12) -0.0074(13) -0.0075(13)
C8C 0.0731(19) 0.0546(17) 0.0478(16) -0.0126(14) -0.0109(14) 0.0013(13)
C9C 0.087(2) 0.0483(16) 0.0636(19) -0.0110(15) -0.0370(16) 0.0044(14)
C10C 0.065(2) 0.068(2) 0.120(3) -0.0163(17) 0.0007(19) 0.001(2)
C11C 0.065(2) 0.086(2) 0.090(2) 0.0009(17) -0.0180(17) -0.0096(19)
C12C 0.0580(16) 0.0421(14) 0.0437(15) -0.0110(12) -0.0066(12) 0.0036(12)

loop_
_atom_type_symbol
_atom_type_description
_atom_type_scat_dispersion_real
_atom_type_scat_dispersion_imag
_atom_type_scat_source
C C 0.0033 0.0016 'International Tables Vol C Tables 4.2.6.8 and 6.1.1.4'
H H 0 0 'International Tables Vol C Tables 4.2.6.8 and 6.1.1.4'
N N 0.0061 0.0033 'International Tables Vol C Tables 4.2.6.8 and 6.1.1.4'

loop_
_geom_angle_atom_site_label_1
_geom_angle_atom_site_label_2
_geom_angle_atom_site_label_3
_geom_angle_site_symmetry_1
_geom_angle_site_symmetry_3
_geom_angle
_geom_angle_publ_flag
C7A N1A C8A . . 118.2(2) ?
C9A N2A C10A . . 113.51(18) ?
C9A N2A C12A . . 113.62(17) ?
C10A N2A C12A . . 103.57(18) ?
C12A N3A C11A . . 105.51(19) ?
C12A N3A H3AN . . 105.9(19) ?
C11A N3A H3AN . . 107.0(18) ?
C2A C1A C6A . . 118.2(2) ?
C2A C1A C12A . 2_757 122.3(2) ?
C6A C1A C12A . 2_757 119.40(19) ?
C3A C2A C1A . . 121.2(2) ?
C3A C2A H1A . . 119.4 ?
C1A C2A H1A . . 119.4 ?
C2A C3A C4A . . 120.0(2) ?
C2A C3A H2A . . 120.0 ?
C4A C3A H2A . . 120.0 ?
C3A C4A C5A . . 120.2(2) ?
C3A C4A H3A . . 119.9 ?
C5A C4A H3A . . 119.9 ?
C6A C5A C4A . . 118.8(2) ?
C6A C5A C7A . . 120.7(2) ?
C4A C5A C7A . . 120.4(2) ?
C5A C6A C1A . . 121.5(2) ?
C5A C6A H4A . . 119.3 ?
C1A C6A H4A . . 119.3 ?
N1A C7A C5A . . 123.4(2) ?
N1A C7A H5A . . 118.3 ?
C5A C7A H5A . . 118.3 ?
N1A C8A C9A . . 110.77(18) ?
N1A C8A H6A . . 109.5 ?
C9A C8A H6A . . 109.5 ?
N1A C8A H7A . . 109.5 ?
C9A C8A H7A . . 109.5 ?
H6A C8A H7A . . 108.1 ?
N2A C9A C8A . . 112.27(19) ?
N2A C9A H9A . . 109.1 ?
C8A C9A H9A . . 109.1 ?
N2A C9A H8A . . 109.1 ?
C8A C9A H8A . . 109.1 ?
H9A C9A H8A . . 107.9 ?
N2A C10A C11A . . 103.83(18) ?
N2A C10A H11A . . 111.0 ?
C11A C10A H11A . . 111.0 ?
N2A C10A H10A . . 111.0 ?
C11A C10A H10A . . 111.0 ?
H11A C10A H10A . . 109.0 ?
N3A C11A C10A . . 106.37(19) ?
N3A C11A H12A . . 110.5 ?
C10A C11A H12A . . 110.5 ?
N3A C11A H13A . . 110.5 ?
C10A C11A H13A . . 110.5 ?
H12A C11A H13A . . 108.6 ?
N3A C12A N2A . . 104.75(18) ?
N3A C12A C1A . 2_757 111.70(19) ?
N2A C12A C1A . 2_757 113.56(19) ?
N3A C12A H14A . . 108.9 ?
N2A C12A H14A . . 108.9 ?
C1A C12A H14A 2_757 . 108.9 ?
C7B N1B C8B . . 118.0(2) ?
C10B N2B C9B . . 114.23(18) ?
C10B N2B C12B . . 104.44(17) ?
C9B N2B C12B . . 113.91(18) ?
C12B N3B C11B . . 105.25(18) ?
C12B N3B H3BN . . 108.4(16) ?
C11B N3B H3BN . . 112.5(16) ?
C6B C1B C2B 2_567 . 118.7(2) ?
C6B C1B C12B 2_567 . 120.3(2) ?
C2B C1B C12B . . 121.0(2) ?
C3B C2B C1B . . 120.9(2) ?
C3B C2B H1B . . 119.6 ?
C1B C2B H1B . . 119.6 ?
C4B C3B C2B 2_567 . 119.7(2) ?
C4B C3B H2B 2_567 . 120.2 ?
C2B C3B H2B . . 120.2 ?
C3B C4B C5B 2_567 . 121.0(2) ?
C3B C4B H3B 2_567 . 119.5 ?
C5B C4B H3B . . 119.5 ?
C6B C5B C4B . . 118.4(2) ?
C6B C5B C7B . . 121.4(2) ?
C4B C5B C7B . . 120.1(2) ?
C1B C6B C5B 2_567 . 121.4(2) ?
C1B C6B H4B 2_567 . 119.3 ?
C5B C6B H4B . . 119.3 ?
N1B C7B C5B . . 123.0(2) ?
N1B C7B H5B . . 118.5 ?
C5B C7B H5B . . 118.5 ?
N1B C8B C9B . . 110.99(19) ?
N1B C8B H7B . . 109.4 ?
C9B C8B H7B . . 109.4 ?
N1B C8B H6B . . 109.4 ?
C9B C8B H6B . . 109.4 ?
H7B C8B H6B . . 108.0 ?
N2B C9B C8B . . 111.80(19) ?
N2B C9B H9B . . 109.3 ?
C8B C9B H9B . . 109.3 ?
N2B C9B H8B . . 109.3 ?
C8B C9B H8B . . 109.3 ?
H9B C9B H8B . . 107.9 ?
N2B C10B C11B . . 104.39(19) ?
N2B C10B H10B . . 110.9 ?
C11B C10B H10B . . 110.9 ?
N2B C10B H11B . . 110.9 ?
C11B C10B H11B . . 110.9 ?
H10B C10B H11B . . 108.9 ?
N3B C11B C10B . . 106.80(19) ?
N3B C11B H13B . . 110.4 ?
C10B C11B H13B . . 110.4 ?
N3B C11B H12B . . 110.4 ?
C10B C11B H12B . . 110.4 ?
H13B C11B H12B . . 108.6 ?
N3B C12B N2B . . 104.52(18) ?
N3B C12B C1B . . 112.34(18) ?
N2B C12B C1B . . 112.99(18) ?
N3B C12B H14B . . 108.9 ?
N2B C12B H14B . . 108.9 ?
C1B C12B H14B . . 108.9 ?
C7C N1C C8C . . 118.0(2) ?
C9C N2C C12C . . 114.8(2) ?
C9C N2C C10C . . 113.3(2) ?
C12C N2C C10C . . 104.9(2) ?
C11C N3C C12C . . 105.1(2) ?
C11C N3C H3CN . . 105.8(18) ?
C12C N3C H3CN . . 112.3(18) ?
C6C C1C C2C . . 117.8(2) ?
C6C C1C C12C . . 121.7(2) ?
C2C C1C C12C . . 120.5(2) ?
C3C C2C C1C . . 121.1(2) ?
C3C C2C H1C . . 119.5 ?
C1C C2C H1C . . 119.5 ?
C4C C3C C2C . . 120.3(2) ?
C4C C3C H2C . . 119.8 ?
C2C C3C H2C . . 119.8 ?
C6C C5C C4C . . 118.8(2) ?
C6C C5C C7C . 2_666 118.5(2) ?
C4C C5C C7C . 2_666 122.6(2) ?
C3C C4C C5C . . 120.0(2) ?
C3C C4C H3C . . 120.0 ?
C5C C4C H3C . . 120.0 ?
C1C C6C C5C . . 122.0(2) ?
C1C C6C H4C . . 119.0 ?
C5C C6C H4C . . 119.0 ?
N1C C7C C5C . 2_666 124.6(2) ?
N1C C7C H5C . . 117.7 ?
C5C C7C H5C 2_666 . 117.7 ?
N1C C8C C9C . . 110.9(2) ?
N1C C8C H7C . . 109.5 ?
C9C C8C H7C . . 109.5 ?
N1C C8C H6C . . 109.5 ?
C9C C8C H6C . . 109.5 ?
H7C C8C H6C . . 108.0 ?
N2C C9C C8C . . 112.8(2) ?
N2C C9C H8C . . 109.0 ?
C8C C9C H8C . . 109.0 ?
N2C C9C H9C . . 109.0 ?
C8C C9C H9C . . 109.0 ?
H8C C9C H9C . . 107.8 ?
C11C C10C N2C . . 105.0(2) ?
C11C C10C H10C . . 110.7 ?
N2C C10C H10C . . 110.7 ?
C11C C10C H11C . . 110.7 ?
N2C C10C H11C . . 110.7 ?
H10C C10C H11C . . 108.8 ?
N3C C11C C10C . . 105.1(2) ?
N3C C11C H13C . . 110.7 ?
C10C C11C H13C . . 110.7 ?
N3C C11C H12C . . 110.7 ?
C10C C11C H12C . . 110.7 ?
H13C C11C H12C . . 108.8 ?
N3C C12C N2C . . 107.90(19) ?
N3C C12C C1C . . 110.8(2) ?
N2C C12C C1C . . 113.55(19) ?
N3C C12C H14C . . 108.1 ?
N2C C12C H14C . . 108.1 ?
C1C C12C H14C . . 108.1 ?

loop_
_geom_bond_atom_site_label_1
_geom_bond_atom_site_label_2
_geom_bond_site_symmetry_2
_geom_bond_distance
_geom_bond_publ_flag
N1A C7A . 1.253(3) ?
N1A C8A . 1.464(3) ?
N2A C9A . 1.461(3) ?
N2A C10A . 1.462(3) ?
N2A C12A . 1.463(3) ?
N3A C12A . 1.460(3) ?
N3A C11A . 1.472(3) ?
N3A H3AN . 0.81(2) ?
C1A C2A . 1.381(3) ?
C1A C6A . 1.391(3) ?
C1A C12A 2_757 1.503(3) ?
C2A C3A . 1.376(3) ?
C2A H1A . 0.9300 ?
C3A C4A . 1.379(3) ?
C3A H2A . 0.9300 ?
C4A C5A . 1.389(3) ?
C4A H3A . 0.9300 ?
C5A C6A . 1.384(3) ?
C5A C7A . 1.476(3) ?
C6A H4A . 0.9300 ?
C7A H5A . 0.9300 ?
C8A C9A . 1.514(3) ?
C8A H6A . 0.9700 ?
C8A H7A . 0.9700 ?
C9A H9A . 0.9700 ?
C9A H8A . 0.9700 ?
C10A C11A . 1.514(3) ?
C10A H11A . 0.9700 ?
C10A H10A . 0.9700 ?
C11A H12A . 0.9700 ?
C11A H13A . 0.9700 ?
C12A C1A 2_757 1.503(3) ?
C12A H14A . 0.9800 ?
N1B C7B . 1.256(3) ?
N1B C8B . 1.451(3) ?
N2B C10B . 1.453(3) ?
N2B C9B . 1.459(3) ?
N2B C12B . 1.469(3) ?
N3B C12B . 1.462(3) ?
N3B C11B . 1.470(3) ?
N3B H3BN . 0.88(2) ?
C1B C6B 2_567 1.385(3) ?
C1B C2B . 1.388(3) ?
C1B C12B . 1.504(3) ?
C2B C3B . 1.380(3) ?
C2B H1B . 0.9300 ?
C3B C4B 2_567 1.374(3) ?
C3B H2B . 0.9300 ?
C4B C3B 2_567 1.374(3) ?
C4B C5B . 1.391(3) ?
C4B H3B . 0.9300 ?
C5B C6B . 1.390(3) ?
C5B C7B . 1.466(3) ?
C6B C1B 2_567 1.385(3) ?
C6B H4B . 0.9300 ?
C7B H5B . 0.9300 ?
C8B C9B . 1.514(3) ?
C8B H7B . 0.9700 ?
C8B H6B . 0.9700 ?
C9B H9B . 0.9700 ?
C9B H8B . 0.9700 ?
C10B C11B . 1.512(3) ?
C10B H10B . 0.9700 ?
C10B H11B . 0.9700 ?
C11B H13B . 0.9700 ?
C11B H12B . 0.9700 ?
C12B H14B . 0.9800 ?
N1C C7C . 1.244(3) ?
N1C C8C . 1.459(3) ?
N2C C9C . 1.450(3) ?
N2C C12C . 1.481(3) ?
N2C C10C . 1.486(3) ?
N3C C11C . 1.450(3) ?
N3C C12C . 1.456(3) ?
N3C H3CN . 1.01(3) ?
C1C C6C . 1.383(3) ?
C1C C2C . 1.387(3) ?
C1C C12C . 1.514(3) ?
C2C C3C . 1.378(3) ?
C2C H1C . 0.9300 ?
C3C C4C . 1.376(4) ?
C3C H2C . 0.9300 ?
C5C C6C . 1.386(3) ?
C5C C4C . 1.388(3) ?
C5C C7C 2_666 1.475(3) ?
C4C H3C . 0.9300 ?
C6C H4C . 0.9300 ?
C7C C5C 2_666 1.475(3) ?
C7C H5C . 0.9300 ?
C8C C9C . 1.517(4) ?
C8C H7C . 0.9700 ?
C8C H6C . 0.9700 ?
C9C H8C . 0.9700 ?
C9C H9C . 0.9700 ?
C10C C11C . 1.462(4) ?
C10C H10C . 0.9700 ?
C10C H11C . 0.9700 ?
C11C H13C . 0.9700 ?
C11C H12C . 0.9700 ?
C12C H14C . 0.9800 ?

loop_
_geom_hbond_atom_site_label_D
_geom_hbond_atom_site_label_H
_geom_hbond_atom_site_label_A
_geom_hbond_site_symmetry_A
_geom_hbond_distance_DH
_geom_hbond_distance_HA
_geom_hbond_distance_DA
_geom_hbond_angle_DHA
N3A H3AN N3B 2_657 0.81(2) 2.84(3) 3.582(3) 152(2)
N3B H3BN N1A 1_455 0.88(2) 2.66(2) 3.411(3) 145(2)
N3C H3CN N3A 1_554 1.01(3) 2.26(3) 3.251(3) 165(3)

loop_
_geom_torsion_atom_site_label_1
_geom_torsion_atom_site_label_2
_geom_torsion_atom_site_label_3
_geom_torsion_atom_site_label_4
_geom_torsion_site_symmetry_1
_geom_torsion_site_symmetry_2
_geom_torsion_site_symmetry_3
_geom_torsion_site_symmetry_4
_geom_torsion
_geom_torsion_publ_flag
C6A C1A C2A C3A . . . . -1.1(3) ?
C12A C1A C2A C3A 2_757 . . . -177.6(2) ?
C1A C2A C3A C4A . . . . 1.0(4) ?
C2A C3A C4A C5A . . . . 0.3(4) ?
C3A C4A C5A C6A . . . . -1.5(4) ?
C3A C4A C5A C7A . . . . 177.7(2) ?
C4A C5A C6A C1A . . . . 1.3(3) ?
C7A C5A C6A C1A . . . . -177.9(2) ?
C2A C1A C6A C5A . . . . 0.0(3) ?
C12A C1A C6A C5A 2_757 . . . 176.6(2) ?
C8A N1A C7A C5A . . . . 179.3(2) ?
C6A C5A C7A N1A . . . . 13.0(4) ?
C4A C5A C7A N1A . . . . -166.2(2) ?
C7A N1A C8A C9A . . . . 123.4(2) ?
C10A N2A C9A C8A . . . . -67.1(2) ?
C12A N2A C9A C8A . . . . 174.93(18) ?
N1A C8A C9A N2A . . . . -63.2(3) ?
C9A N2A C10A C11A . . . . -158.55(19) ?
C12A N2A C10A C11A . . . . -34.9(2) ?
C12A N3A C11A C10A . . . . 7.8(3) ?
N2A C10A C11A N3A . . . . 16.8(3) ?
C11A N3A C12A N2A . . . . -29.8(2) ?
C11A N3A C12A C1A . . . 2_757 -153.1(2) ?
C9A N2A C12A N3A . . . . 164.32(18) ?
C10A N2A C12A N3A . . . . 40.7(2) ?
C9A N2A C12A C1A . . . 2_757 -73.5(2) ?
C10A N2A C12A C1A . . . 2_757 162.86(19) ?
C6B C1B C2B C3B 2_567 . . . -0.7(3) ?
C12B C1B C2B C3B . . . . 176.2(2) ?
C1B C2B C3B C4B . . . 2_567 0.2(4) ?
C3B C4B C5B C6B 2_567 . . . -1.1(3) ?
C3B C4B C5B C7B 2_567 . . . 174.5(2) ?
C4B C5B C6B C1B . . . 2_567 1.6(3) ?
C7B C5B C6B C1B . . . 2_567 -174.0(2) ?
C8B N1B C7B C5B . . . . 175.16(19) ?
C6B C5B C7B N1B . . . . 11.5(3) ?
C4B C5B C7B N1B . . . . -164.0(2) ?
C7B N1B C8B C9B . . . . 131.4(2) ?
C10B N2B C9B C8B . . . . -65.5(2) ?
C12B N2B C9B C8B . . . . 174.61(18) ?
N1B C8B C9B N2B . . . . -65.1(2) ?
C9B N2B C10B C11B . . . . -156.4(2) ?
C12B N2B C10B C11B . . . . -31.3(2) ?
C12B N3B C11B C10B . . . . 11.5(3) ?
N2B C10B C11B N3B . . . . 12.3(3) ?
C11B N3B C12B N2B . . . . -31.0(2) ?
C11B N3B C12B C1B . . . . -153.9(2) ?
C10B N2B C12B N3B . . . . 39.3(2) ?
C9B N2B C12B N3B . . . . 164.60(18) ?
C10B N2B C12B C1B . . . . 161.74(18) ?
C9B N2B C12B C1B . . . . -73.0(2) ?
C6B C1B C12B N3B 2_567 . . . 79.3(3) ?
C2B C1B C12B N3B . . . . -97.5(2) ?
C6B C1B C12B N2B 2_567 . . . -38.6(3) ?
C2B C1B C12B N2B . . . . 144.5(2) ?
C6C C1C C2C C3C . . . . 0.1(4) ?
C12C C1C C2C C3C . . . . -178.2(2) ?
C1C C2C C3C C4C . . . . -1.0(4) ?
C2C C3C C4C C5C . . . . 1.0(4) ?
C6C C5C C4C C3C . . . . 0.0(4) ?
C7C C5C C4C C3C 2_666 . . . -179.2(2) ?
C2C C1C C6C C5C . . . . 0.8(3) ?
C12C C1C C6C C5C . . . . 179.2(2) ?
C4C C5C C6C C1C . . . . -0.9(4) ?
C7C C5C C6C C1C 2_666 . . . 178.3(2) ?
C8C N1C C7C C5C . . . 2_666 -178.7(2) ?
C7C N1C C8C C9C . . . . 125.3(2) ?
C12C N2C C9C C8C . . . . -83.3(3) ?
C10C N2C C9C C8C . . . . 156.3(2) ?
N1C C8C C9C N2C . . . . -70.0(3) ?
C9C N2C C10C C11C . . . . 104.5(3) ?
C12C N2C C10C C11C . . . . -21.5(3) ?
C12C N3C C11C C10C . . . . -33.4(3) ?
N2C C10C C11C N3C . . . . 34.2(3) ?
C11C N3C C12C N2C . . . . 19.8(3) ?
C11C N3C C12C C1C . . . . 144.7(2) ?
C9C N2C C12C N3C . . . . -123.9(2) ?
C10C N2C C12C N3C . . . . 1.2(3) ?
C9C N2C C12C C1C . . . . 112.9(2) ?
C10C N2C C12C C1C . . . . -122.0(2) ?
C6C C1C C12C N3C . . . . -104.6(3) ?
C2C C1C C12C N3C . . . . 73.8(3) ?
C6C C1C C12C N2C . . . . 17.1(3) ?
C2C C1C C12C N2C . . . . -164.6(2) ?
